data_4344000
loop_
_publ_author_name
'Hirahara, Masanari'
'Nagai, Sho'
'Takahashi, Kosuke'
'Saito, Kenji'
'Yui, Tatsuto'
'Yagi, Masayuki'

_publ_section_title
;
 New Series of Dinuclear Ruthenium(II) Complexes Synthesized Using
 Photoisomerization for Efficient Water Oxidation Catalysis.
;
_journal_issue 15
_journal_name_full 'Inorganic chemistry'
_journal_page_first 7627
_journal_page_last 7635
_journal_paper_doi 10.1021/acs.inorgchem.5b01264
_journal_volume 54
_journal_year 2015
_chemical_formula_sum 'C57 H40 Cl3 N11 O16 Ru2'
_chemical_formula_weight 1443.49
_chemical_name_systematic
; 
 ? 
;
_space_group_IT_number 14
_symmetry_cell_setting monoclinic
_symmetry_space_group_name_Hall '-P 2ybc'
_symmetry_space_group_name_H-M 'P 1 21/c 1'
_atom_sites_solution_hydrogens geom
_atom_sites_solution_primary direct
_atom_sites_solution_secondary difmap
_audit_creation_method SHELXL-97
_cell_angle_alpha 90.00
_cell_angle_beta 91.3510(10)
_cell_angle_gamma 90.00
_cell_formula_units_Z 4
_cell_length_a 10.3757(5)
_cell_length_b 42.223(2)
_cell_length_c 13.7118(7)
_cell_measurement_temperature 100
_cell_volume 6005.4(5)
_computing_cell_refinement 'APEX2 (Bruker AXS, 2006)'
_computing_data_collection 'APEX2 (Bruker AXS, 2006)'
_computing_data_reduction 'SAINT (Bruker AXS, 2004)'
_computing_molecular_graphics 'KENX (Sakai, 2004)'
_computing_structure_refinement 'SHELXL-97 (Sheldrick, 1997)'
_computing_structure_solution 'SHELXS-97 (Sheldrick, 1990)'
_diffrn_ambient_temperature 100
_diffrn_measured_fraction_theta_full 0.998
_diffrn_measured_fraction_theta_max 0.910
_diffrn_measurement_device_type 'Bruker SMART APEX CCD-detector diffractometer'
_diffrn_measurement_method 'phi and omega scans'
_diffrn_radiation_monochromator graphite
_diffrn_radiation_source 'fine-focus sealed tube'
_diffrn_radiation_type MoK\a
_diffrn_radiation_wavelength 0.71073
_diffrn_reflns_av_R_equivalents 0.0446
_diffrn_reflns_av_sigmaI/netI 0.0704
_diffrn_reflns_limit_h_max 13
_diffrn_reflns_limit_h_min -13
_diffrn_reflns_limit_k_max 52
_diffrn_reflns_limit_k_min -56
_diffrn_reflns_limit_l_max 13
_diffrn_reflns_limit_l_min -18
_diffrn_reflns_number 34727
_diffrn_reflns_theta_full 25.00
_diffrn_reflns_theta_max 28.65
_diffrn_reflns_theta_min 1.56
_exptl_absorpt_coefficient_mu 0.715
_exptl_absorpt_correction_T_max 0.9651
_exptl_absorpt_correction_T_min 0.7631
_exptl_absorpt_correction_type empirical
_exptl_absorpt_process_details '(SADABS; Sheldrick, G. M., 1996)'
_exptl_crystal_colour black
_exptl_crystal_density_diffrn 1.597
_exptl_crystal_density_method 'not measured'
_exptl_crystal_description block
_exptl_crystal_F_000 2904
_exptl_crystal_size_max 0.40
_exptl_crystal_size_mid 0.15
_exptl_crystal_size_min 0.05
_refine_diff_density_max 2.319
_refine_diff_density_min -0.998
_refine_diff_density_rms 0.152
_refine_ls_extinction_method none
_refine_ls_goodness_of_fit_ref 1.080
_refine_ls_hydrogen_treatment mixed
_refine_ls_matrix_type full
_refine_ls_number_parameters 875
_refine_ls_number_reflns 14047
_refine_ls_number_restraints 0
_refine_ls_restrained_S_all 1.080
_refine_ls_R_factor_all 0.1079
_refine_ls_R_factor_gt 0.0627
_refine_ls_shift/su_max 0.001
_refine_ls_shift/su_mean 0.000
_refine_ls_structure_factor_coef Fsqd
_refine_ls_weighting_details 'calc w=1/[\s^2^(Fo^2^)+(0.0994P)^2^+12.2163P] where P=(Fo^2^+2Fc^2^)/3'
_refine_ls_weighting_scheme calc
_refine_ls_wR_factor_gt 0.1708
_refine_ls_wR_factor_ref 0.1999
_reflns_number_gt 9218
_reflns_number_total 14047
_reflns_threshold_expression >2sigma(I)
_cod_data_source_file ic5b01264_si_004.cif
_cod_data_source_block ru2oh
_cod_depositor_comments
;
The following automatic conversions were performed:
'_atom_site_symetry_multiplicity' tag replaced with
'_atom_site_symmetry_multiplicity' tag as specified in the
replacement file
'/usr/data/users/saulius/crontab/automatic-downloads/rss-feeds/ACS/lib/lists/replacement-tags.lst'.

Automatic conversion script
Id: cif_correct_tags 3376 2015-05-07 07:48:27Z andrius 

 Adding full bibliography for 4343999--4344001.cif.
;
_cod_original_sg_symbol_H-M 'P 21/c'
_cod_database_code 4344000

loop_
_symmetry_equiv_pos_as_xyz
'x, y, z'
'-x, y+1/2, -z+1/2'
'-x, -y, -z'
'x, -y-1/2, z-1/2'

loop_
_atom_site_label
_atom_site_type_symbol
_atom_site_fract_x
_atom_site_fract_y
_atom_site_fract_z
_atom_site_U_iso_or_equiv
_atom_site_adp_type
_atom_site_occupancy
_atom_site_symmetry_multiplicity
_atom_site_calc_flag
_atom_site_refinement_flags
_atom_site_disorder_assembly
_atom_site_disorder_group
Ru1 Ru 0.11950(4) 0.154400(10) 0.26313(3) 0.02315(12) Uani 1 1 d . . .
Ru2 Ru 0.37448(4) 0.086894(11) 0.15322(3) 0.02804(13) Uani 1 1 d . . .
Cl1 Cl 0.5862(2) 0.21110(7) 0.01708(18) 0.0772(7) Uani 1 1 d . . .
Cl2 Cl 0.7410(5) 0.07633(13) 0.6462(3) 0.0962(15) Uani 0.60 1 d P . .
Cl3 Cl 0.7196(4) 0.32820(14) 0.1452(3) 0.1204(16) Uani 0.80 1 d P . .
Cl4 Cl 0.7120(5) -0.03565(9) 0.2712(3) 0.0782(12) Uani 0.60 1 d P A 1
O1 O 0.2488(4) 0.11589(9) 0.2363(3) 0.0288(8) Uani 1 1 d . . .
O2 O 0.6007(7) 0.21127(17) -0.0848(5) 0.090(2) Uani 1 1 d . . .
O3 O 0.6370(9) 0.2423(2) 0.0507(7) 0.137(4) Uani 1 1 d . . .
O4 O 0.6712(10) 0.1908(3) 0.0680(8) 0.155(4) Uani 1 1 d . . .
O5 O 0.4547(7) 0.2098(3) 0.0381(6) 0.132(4) Uani 1 1 d . . .
O6 O 0.7806(16) 0.0561(3) 0.7273(8) 0.116(5) Uani 0.60 1 d P . .
O7 O 0.7438(13) 0.0582(3) 0.5627(8) 0.092(4) Uani 0.60 1 d P . .
O8 O 0.6172(11) 0.0907(3) 0.6470(8) 0.097(4) Uani 0.60 1 d P . .
O9 O 0.8326(17) 0.1009(5) 0.6325(15) 0.165(7) Uani 0.60 1 d P . .
O11 O 0.700(2) 0.2997(5) 0.0944(17) 0.275(13) Uani 0.80 1 d P . .
O12 O 0.7643(17) 0.3231(5) 0.2374(10) 0.213(8) Uani 0.80 1 d P . .
O14 O 0.828(3) -0.0420(6) 0.3228(16) 0.234(12) Uani 0.60 1 d P A 1
O15 O 0.626(2) -0.0511(7) 0.3083(16) 0.258(17) Uani 0.60 1 d P A 1
O16 O 0.6787(17) -0.0069(3) 0.3008(10) 0.120(5) Uani 0.60 1 d P A 1
O17 O 0.7398(18) -0.0466(3) 0.1735(9) 0.126(6) Uani 0.60 1 d P A 1
O18 O 0.9384(18) -0.0680(5) 0.1950(10) 0.184(9) Uani 0.65 1 d P B 2
O19 O 0.7920(16) 0.3601(5) 0.4343(16) 0.155(8) Uani 0.60 1 d P C 2
O22 O 1.0000 0.0000 0.5000 0.388(19) Uiso 1 2 d S . .
O23 O 0.8146(11) 0.3377(4) 0.0865(8) 0.141(5) Uani 0.80 1 d P . .
O24 O 0.5979(10) 0.3451(3) 0.1384(8) 0.122(4) Uani 0.80 1 d P . .
O25 O 0.562(3) 0.1728(7) -0.0045(19) 0.218(15) Uani 0.50 1 d P . .
O26 O 1.087(2) -0.0907(6) 0.1335(15) 0.065(7) Uani 0.25 1 d P D 1
O28 O 1.107(6) -0.1222(10) 0.058(3) 0.18(2) Uani 0.25 1 d P D 1
O29 O 0.965(3) -0.1030(5) 0.1860(17) 0.085(10) Uani 0.25 1 d P D 1
N1 N 0.2760(4) 0.18085(11) 0.3096(3) 0.0278(10) Uani 1 1 d . . .
N2 N 0.1423(5) 0.13852(11) 0.3971(4) 0.0337(11) Uani 1 1 d . . .
N3 N -0.0187(5) 0.11935(12) 0.2641(4) 0.0396(13) Uani 1 1 d . . .
N4 N -0.0097(4) 0.18936(11) 0.2906(3) 0.0262(10) Uani 1 1 d . . .
N5 N 0.0880(4) 0.17590(11) 0.1290(3) 0.0277(10) Uani 1 1 d . . .
N6 N 0.2341(5) 0.14373(13) 0.0634(3) 0.0347(11) Uani 1 1 d . . .
N7 N 0.3831(5) 0.10911(12) 0.0181(3) 0.0339(11) Uani 1 1 d . . .
N8 N 0.4991(4) 0.05973(12) 0.0767(4) 0.0344(11) Uani 1 1 d . . .
N9 N 0.5169(4) 0.10998(11) 0.2320(3) 0.0277(10) Uani 1 1 d . . .
N10 N 0.3761(5) 0.06199(11) 0.2747(4) 0.0341(11) Uani 1 1 d . . .
N11 N 0.2198(5) 0.05742(13) 0.1258(4) 0.0421(14) Uani 1 1 d . . .
C1 C 0.3449(6) 0.20217(14) 0.2584(5) 0.0390(14) Uani 1 1 d . . .
H1 H 0.3195 0.2065 0.1943 0.047 Uiso 1 1 calc R . .
C2 C 0.4508(6) 0.21755(16) 0.2975(6) 0.0515(19) Uani 1 1 d . . .
H2 H 0.4961 0.2318 0.2597 0.062 Uiso 1 1 calc R . .
C3 C 0.4892(7) 0.21198(17) 0.3907(6) 0.053(2) Uani 1 1 d . . .
H3 H 0.5591 0.2229 0.4181 0.064 Uiso 1 1 calc R . .
C4 C 0.4234(6) 0.18995(18) 0.4448(5) 0.0487(18) Uani 1 1 d . . .
H4 H 0.4500 0.1854 0.5085 0.058 Uiso 1 1 calc R . .
C5 C 0.3164(6) 0.17459(15) 0.4028(4) 0.0365(14) Uani 1 1 d . . .
C6 C 0.2421(7) 0.15043(16) 0.4525(4) 0.0413(15) Uani 1 1 d . . .
C7 C 0.2671(9) 0.1387(2) 0.5447(5) 0.063(2) Uani 1 1 d . . .
H7 H 0.3345 0.1469 0.5830 0.076 Uiso 1 1 calc R . .
C8 C 0.1912(12) 0.1148(3) 0.5794(7) 0.086(3) Uani 1 1 d . . .
H8 H 0.2060 0.1072 0.6423 0.104 Uiso 1 1 calc R . .
C9 C 0.0926(10) 0.1018(2) 0.5220(7) 0.072(3) Uani 1 1 d . . .
H9 H 0.0422 0.0854 0.5454 0.087 Uiso 1 1 calc R . .
C10 C 0.0707(7) 0.11403(16) 0.4271(5) 0.0477(17) Uani 1 1 d . . .
C11 C -0.0198(7) 0.10267(16) 0.3513(6) 0.054(2) Uani 1 1 d . . .
C12 C -0.0959(8) 0.07615(18) 0.3622(9) 0.075(3) Uani 1 1 d . . .
H12 H -0.0948 0.0652 0.4210 0.090 Uiso 1 1 calc R . .
C13 C -0.1726(8) 0.0661(2) 0.2863(11) 0.087(4) Uani 1 1 d . . .
H13 H -0.2245 0.0483 0.2932 0.104 Uiso 1 1 calc R . .
C14 C -0.1726(7) 0.0828(2) 0.1974(9) 0.072(3) Uani 1 1 d . . .
H14 H -0.2243 0.0762 0.1449 0.086 Uiso 1 1 calc R . .
C15 C -0.0930(6) 0.10978(17) 0.1893(6) 0.053(2) Uani 1 1 d . . .
H15 H -0.0925 0.1210 0.1309 0.064 Uiso 1 1 calc R . .
C16 C -0.0604(5) 0.19474(14) 0.3790(4) 0.0306(12) Uani 1 1 d . . .
H16 H -0.0348 0.1819 0.4310 0.037 Uiso 1 1 calc R . .
C17 C -0.1481(5) 0.21843(13) 0.3950(4) 0.0313(13) Uani 1 1 d . . .
H17 H -0.1797 0.2214 0.4572 0.038 Uiso 1 1 calc R . .
C18 C -0.1899(6) 0.23786(14) 0.3195(5) 0.0365(14) Uani 1 1 d . . .
H18 H -0.2490 0.2540 0.3299 0.044 Uiso 1 1 calc R . .
C19 C -0.1403(5) 0.23241(14) 0.2267(5) 0.0361(14) Uani 1 1 d . . .
H19 H -0.1667 0.2448 0.1740 0.043 Uiso 1 1 calc R . .
C20 C -0.0514(5) 0.20824(13) 0.2146(4) 0.0269(11) Uani 1 1 d . . .
C21 C 0.0064(5) 0.20044(13) 0.1226(4) 0.0301(12) Uani 1 1 d . . .
C22 C -0.0162(6) 0.21685(15) 0.0338(4) 0.0383(14) Uani 1 1 d . . .
H22 H -0.0783 0.2327 0.0305 0.046 Uiso 1 1 calc R . .
C23 C 0.0522(7) 0.20960(16) -0.0469(5) 0.0428(16) Uani 1 1 d . . .
H23 H 0.0393 0.2211 -0.1042 0.051 Uiso 1 1 calc R . .
C24 C 0.1430(6) 0.18454(16) -0.0434(4) 0.0387(14) Uani 1 1 d . . .
C25 C 0.2238(7) 0.17445(17) -0.1194(4) 0.0448(16) Uani 1 1 d . . .
C26 C 0.3097(6) 0.14922(17) -0.1011(4) 0.0412(15) Uani 1 1 d . . .
C27 C 0.3962(7) 0.13603(19) -0.1690(5) 0.054(2) Uani 1 1 d . . .
H27 H 0.4035 0.1450 -0.2306 0.065 Uiso 1 1 calc R . .
C28 C 0.4681(7) 0.1103(2) -0.1436(5) 0.055(2) Uani 1 1 d . . .
H28 H 0.5228 0.1012 -0.1885 0.066 Uiso 1 1 calc R . .
C29 C 0.4597(6) 0.09746(16) -0.0501(5) 0.0408(15) Uani 1 1 d . . .
C30 C 0.3090(6) 0.13497(15) -0.0080(4) 0.0340(13) Uani 1 1 d . . .
C31 C 0.1565(6) 0.16780(15) 0.0466(4) 0.0337(13) Uani 1 1 d . . .
C32 C 0.2150(8) 0.19091(18) -0.2163(4) 0.0510(19) Uani 1 1 d . . .
C33 C 0.3243(9) 0.20601(19) -0.2526(5) 0.062(2) Uani 1 1 d . . .
H33 H 0.4019 0.2057 -0.2172 0.074 Uiso 1 1 calc R . .
C34 C 0.3154(11) 0.22169(19) -0.3432(6) 0.068(3) Uani 1 1 d . . .
H34 H 0.3871 0.2320 -0.3674 0.082 Uiso 1 1 calc R . .
C35 C 0.2018(12) 0.2218(2) -0.3957(6) 0.078(3) Uani 1 1 d . . .
H35 H 0.1964 0.2324 -0.4550 0.094 Uiso 1 1 calc R . .
C36 C 0.0947(11) 0.2062(2) -0.3612(5) 0.077(3) Uani 1 1 d . . .
H36 H 0.0183 0.2060 -0.3981 0.093 Uiso 1 1 calc R . .
C37 C 0.1009(9) 0.1906(2) -0.2714(5) 0.061(2) Uani 1 1 d . . .
H37 H 0.0289 0.1801 -0.2485 0.073 Uiso 1 1 calc R . .
C38 C 0.5287(6) 0.06912(16) -0.0166(5) 0.0425(16) Uani 1 1 d . . .
C39 C 0.6156(6) 0.05211(18) -0.0719(6) 0.0515(19) Uani 1 1 d . . .
H39 H 0.6354 0.0590 -0.1343 0.062 Uiso 1 1 calc R . .
C40 C 0.6722(6) 0.02525(18) -0.0345(6) 0.056(2) Uani 1 1 d . . .
H40 H 0.7308 0.0138 -0.0707 0.068 Uiso 1 1 calc R . .
C41 C 0.6407(6) 0.01562(16) 0.0570(6) 0.050(2) Uani 1 1 d . . .
H41 H 0.6766 -0.0029 0.0826 0.060 Uiso 1 1 calc R . .
C42 C 0.5562(6) 0.03305(15) 0.1118(6) 0.0444(16) Uani 1 1 d . . .
H42 H 0.5380 0.0263 0.1745 0.053 Uiso 1 1 calc R . .
C43 C 0.5801(5) 0.13658(13) 0.2078(4) 0.0300(12) Uani 1 1 d . . .
H43 H 0.5702 0.1445 0.1448 0.036 Uiso 1 1 calc R . .
C44 C 0.6601(6) 0.15270(14) 0.2743(5) 0.0364(14) Uani 1 1 d . . .
H44 H 0.7018 0.1712 0.2559 0.044 Uiso 1 1 calc R . .
C45 C 0.6765(6) 0.14101(16) 0.3673(5) 0.0404(15) Uani 1 1 d . . .
H45 H 0.7295 0.1514 0.4126 0.048 Uiso 1 1 calc R . .
C46 C 0.6131(6) 0.11366(16) 0.3922(5) 0.0389(14) Uani 1 1 d . . .
H46 H 0.6231 0.1054 0.4548 0.047 Uiso 1 1 calc R . .
C47 C 0.5354(6) 0.09857(14) 0.3248(5) 0.0331(13) Uani 1 1 d . . .
C48 C 0.4579(6) 0.06997(15) 0.3476(5) 0.0412(15) Uani 1 1 d . . .
C49 C 0.4601(9) 0.0530(2) 0.4339(7) 0.070(3) Uani 1 1 d . . .
H49 H 0.5182 0.0581 0.4842 0.084 Uiso 1 1 calc R . .
C50 C 0.3728(11) 0.0280(2) 0.4437(8) 0.088(3) Uani 1 1 d . . .
H50 H 0.3743 0.0160 0.5005 0.106 Uiso 1 1 calc R . .
C51 C 0.2846(10) 0.0211(2) 0.3701(8) 0.079(3) Uani 1 1 d . . .
H51 H 0.2246 0.0050 0.3775 0.095 Uiso 1 1 calc R . .
C52 C 0.2868(7) 0.03866(17) 0.2844(6) 0.0490(17) Uani 1 1 d . . .
C53 C 0.1960(6) 0.03666(16) 0.2020(6) 0.0481(18) Uani 1 1 d . . .
C54 C 0.0876(7) 0.01716(18) 0.1993(7) 0.060(2) Uani 1 1 d . . .
H54 H 0.0725 0.0032 0.2503 0.072 Uiso 1 1 calc R . .
C55 C 0.0031(7) 0.0187(2) 0.1203(8) 0.076(3) Uani 1 1 d . . .
H55 H -0.0694 0.0058 0.1181 0.092 Uiso 1 1 calc R . .
C56 C 0.0254(7) 0.0395(2) 0.0440(8) 0.067(3) Uani 1 1 d . . .
H56 H -0.0317 0.0408 -0.0092 0.080 Uiso 1 1 calc R . .
C57 C 0.1360(6) 0.05842(16) 0.0492(6) 0.0481(18) Uani 1 1 d . . .
H57 H 0.1523 0.0722 -0.0021 0.058 Uiso 1 1 calc R . .
H47 H 0.2471 0.1081 0.2794 0.058 Uiso 1 1 d R . .

loop_
_atom_site_aniso_label
_atom_site_aniso_U_11
_atom_site_aniso_U_22
_atom_site_aniso_U_33
_atom_site_aniso_U_23
_atom_site_aniso_U_13
_atom_site_aniso_U_12
Ru1 0.0192(2) 0.0255(2) 0.0249(2) -0.00286(17) 0.00397(15) 0.00134(17)
Ru2 0.0186(2) 0.0288(2) 0.0367(3) -0.00815(19) 0.00120(17) 0.00358(18)
Cl1 0.0595(13) 0.0961(18) 0.0767(15) 0.0499(14) 0.0164(11) 0.0037(12)
Cl2 0.114(4) 0.116(4) 0.060(2) 0.001(2) 0.026(2) -0.028(3)
Cl3 0.110(3) 0.182(5) 0.068(2) -0.030(3) -0.016(2) 0.048(3)
Cl4 0.120(4) 0.048(2) 0.066(2) 0.0197(17) -0.010(2) 0.000(2)
O1 0.027(2) 0.031(2) 0.029(2) -0.0032(16) 0.0068(16) 0.0087(16)
O2 0.083(5) 0.099(5) 0.090(5) 0.021(4) 0.032(4) -0.002(4)
O3 0.127(7) 0.125(7) 0.154(8) 0.060(6) -0.066(6) -0.050(6)
O4 0.149(9) 0.164(9) 0.149(8) 0.090(7) -0.055(7) -0.037(7)
O5 0.070(5) 0.204(10) 0.126(7) -0.046(7) 0.060(5) -0.055(6)
O6 0.192(15) 0.106(9) 0.049(6) 0.027(6) -0.015(8) -0.059(10)
O7 0.131(11) 0.090(8) 0.057(6) 0.003(6) 0.007(6) 0.027(7)
O8 0.067(7) 0.159(12) 0.068(7) -0.026(7) 0.033(6) -0.005(7)
O9 0.121(13) 0.160(16) 0.215(19) 0.004(14) 0.059(13) -0.058(12)
O11 0.27(2) 0.23(2) 0.31(3) -0.15(2) -0.10(2) 0.114(19)
O12 0.213(16) 0.34(2) 0.091(9) 0.038(12) -0.002(10) 0.072(17)
O14 0.37(4) 0.19(2) 0.140(18) 0.025(16) -0.03(2) 0.03(2)
O15 0.19(2) 0.41(4) 0.177(18) -0.15(2) 0.118(17) -0.19(2)
O16 0.215(16) 0.043(6) 0.101(9) 0.003(6) -0.025(10) -0.025(8)
O17 0.254(19) 0.055(7) 0.066(7) 0.006(6) -0.044(9) 0.020(9)
O18 0.199(18) 0.27(2) 0.083(10) 0.086(13) -0.057(11) -0.069(17)
O19 0.091(12) 0.140(15) 0.23(2) 0.044(15) -0.036(13) -0.010(10)
O23 0.091(8) 0.252(16) 0.082(7) 0.000(8) 0.043(6) 0.030(9)
O24 0.079(7) 0.180(11) 0.108(8) -0.030(7) 0.012(6) 0.037(7)
O25 0.25(3) 0.24(3) 0.16(2) 0.09(2) -0.06(2) -0.13(3)
O26 0.044(12) 0.100(18) 0.048(12) 0.030(12) -0.017(10) -0.026(12)
O28 0.31(7) 0.11(3) 0.13(3) 0.00(3) 0.13(4) -0.03(4)
O29 0.14(2) 0.039(12) 0.074(16) 0.026(11) -0.058(16) -0.055(14)
N1 0.023(2) 0.028(2) 0.033(2) -0.0021(19) 0.0007(19) 0.0024(19)
N2 0.038(3) 0.030(3) 0.033(3) 0.004(2) 0.015(2) 0.004(2)
N3 0.020(2) 0.033(3) 0.066(4) -0.014(3) 0.011(2) 0.001(2)
N4 0.021(2) 0.027(2) 0.031(2) -0.0113(19) 0.0046(18) 0.0003(18)
N5 0.024(2) 0.034(2) 0.025(2) -0.0056(19) 0.0020(18) 0.0053(19)
N6 0.031(3) 0.046(3) 0.027(2) -0.001(2) 0.001(2) 0.015(2)
N7 0.028(3) 0.045(3) 0.029(2) -0.015(2) -0.0001(19) 0.010(2)
N8 0.019(2) 0.034(3) 0.050(3) -0.015(2) -0.002(2) 0.002(2)
N9 0.019(2) 0.028(2) 0.037(3) -0.002(2) 0.0013(19) 0.0044(18)
N10 0.023(2) 0.029(2) 0.051(3) 0.000(2) -0.001(2) 0.000(2)
N11 0.023(3) 0.038(3) 0.066(4) -0.028(3) 0.002(2) 0.002(2)
C1 0.025(3) 0.034(3) 0.058(4) 0.006(3) 0.005(3) 0.001(3)
C2 0.027(3) 0.039(4) 0.089(6) 0.001(4) 0.003(3) 0.000(3)
C3 0.028(3) 0.047(4) 0.084(6) -0.025(4) -0.002(4) 0.000(3)
C4 0.036(4) 0.064(5) 0.046(4) -0.026(4) -0.007(3) 0.017(3)
C5 0.031(3) 0.046(4) 0.032(3) -0.010(3) 0.001(2) 0.011(3)
C6 0.045(4) 0.052(4) 0.027(3) -0.003(3) 0.001(3) 0.012(3)
C7 0.085(6) 0.072(6) 0.032(4) 0.007(4) 0.004(4) 0.009(5)
C8 0.119(9) 0.095(8) 0.044(5) 0.022(5) 0.001(5) 0.009(7)
C9 0.094(7) 0.054(5) 0.071(6) 0.029(4) 0.042(5) 0.006(5)
C10 0.045(4) 0.040(4) 0.060(4) 0.011(3) 0.026(3) 0.007(3)
C11 0.042(4) 0.032(3) 0.090(6) 0.004(4) 0.035(4) 0.006(3)
C12 0.048(5) 0.033(4) 0.147(9) -0.009(5) 0.047(6) -0.005(4)
C13 0.043(5) 0.037(4) 0.183(12) -0.023(6) 0.049(6) -0.007(4)
C14 0.027(4) 0.058(5) 0.131(9) -0.056(6) 0.013(4) -0.002(3)
C15 0.022(3) 0.048(4) 0.090(6) -0.039(4) 0.009(3) 0.004(3)
C16 0.025(3) 0.031(3) 0.036(3) -0.007(2) 0.007(2) -0.004(2)
C17 0.021(3) 0.031(3) 0.042(3) -0.019(3) 0.006(2) -0.004(2)
C18 0.024(3) 0.030(3) 0.055(4) -0.018(3) 0.006(3) 0.002(2)
C19 0.025(3) 0.031(3) 0.052(4) -0.002(3) -0.002(3) 0.005(2)
C20 0.021(3) 0.026(3) 0.034(3) -0.008(2) 0.002(2) -0.001(2)
C21 0.025(3) 0.031(3) 0.034(3) -0.002(2) -0.001(2) 0.005(2)
C22 0.039(4) 0.041(3) 0.035(3) 0.000(3) -0.004(3) 0.015(3)
C23 0.048(4) 0.049(4) 0.030(3) 0.002(3) -0.009(3) 0.016(3)
C24 0.043(4) 0.047(4) 0.026(3) -0.005(3) -0.001(3) 0.010(3)
C25 0.055(4) 0.058(4) 0.022(3) -0.003(3) 0.000(3) 0.013(3)
C26 0.043(4) 0.055(4) 0.026(3) -0.013(3) 0.005(3) 0.010(3)
C27 0.060(5) 0.074(5) 0.029(3) -0.009(3) 0.008(3) 0.021(4)
C28 0.052(4) 0.079(5) 0.035(4) -0.020(4) 0.016(3) 0.014(4)
C29 0.033(3) 0.051(4) 0.039(3) -0.013(3) 0.007(3) 0.009(3)
C30 0.030(3) 0.047(4) 0.025(3) -0.007(3) 0.000(2) 0.011(3)
C31 0.029(3) 0.047(3) 0.026(3) -0.006(3) -0.003(2) 0.009(3)
C32 0.072(5) 0.059(4) 0.022(3) -0.005(3) -0.001(3) 0.016(4)
C33 0.091(6) 0.060(5) 0.033(4) -0.010(3) 0.005(4) 0.007(5)
C34 0.119(8) 0.046(4) 0.042(4) -0.006(3) 0.021(5) 0.006(5)
C35 0.132(9) 0.070(6) 0.032(4) 0.004(4) 0.015(5) 0.046(6)
C36 0.106(8) 0.102(7) 0.023(4) -0.003(4) -0.004(4) 0.050(6)
C37 0.072(6) 0.081(6) 0.029(3) -0.001(4) -0.006(3) 0.026(5)
C38 0.031(3) 0.044(4) 0.053(4) -0.020(3) 0.005(3) 0.008(3)
C39 0.030(3) 0.059(5) 0.066(5) -0.028(4) 0.016(3) 0.001(3)
C40 0.027(3) 0.052(4) 0.090(6) -0.038(4) 0.011(4) 0.005(3)
C41 0.023(3) 0.034(3) 0.094(6) -0.029(4) 0.001(3) 0.003(3)
C42 0.024(3) 0.036(3) 0.073(5) -0.016(3) -0.002(3) 0.009(3)
C43 0.025(3) 0.026(3) 0.039(3) -0.002(2) 0.006(2) 0.000(2)
C44 0.023(3) 0.033(3) 0.054(4) -0.007(3) 0.008(3) -0.001(2)
C45 0.031(3) 0.040(3) 0.050(4) -0.009(3) -0.003(3) 0.002(3)
C46 0.030(3) 0.047(4) 0.040(3) 0.002(3) -0.005(3) 0.003(3)
C47 0.025(3) 0.030(3) 0.044(3) -0.002(3) -0.001(2) 0.001(2)
C48 0.036(4) 0.035(3) 0.052(4) 0.013(3) -0.005(3) -0.002(3)
C49 0.069(6) 0.068(5) 0.072(6) 0.030(5) -0.023(5) -0.019(5)
C50 0.108(8) 0.055(5) 0.102(8) 0.037(5) -0.010(6) -0.028(5)
C51 0.080(7) 0.057(5) 0.100(7) 0.030(5) -0.009(6) -0.029(5)
C52 0.036(4) 0.043(4) 0.068(5) 0.000(3) 0.008(3) -0.010(3)
C53 0.029(3) 0.041(4) 0.076(5) -0.021(4) 0.014(3) -0.006(3)
C54 0.039(4) 0.049(4) 0.094(6) -0.035(4) 0.022(4) -0.010(3)
C55 0.025(4) 0.071(6) 0.133(9) -0.066(6) 0.005(5) -0.003(4)
C56 0.030(4) 0.065(5) 0.104(7) -0.049(5) -0.015(4) 0.009(4)
C57 0.027(3) 0.048(4) 0.069(5) -0.031(3) -0.016(3) 0.009(3)

loop_
_atom_type_symbol
_atom_type_description
_atom_type_scat_dispersion_real
_atom_type_scat_dispersion_imag
_atom_type_scat_source
C C 0.0033 0.0016 'International Tables Vol C Tables 4.2.6.8 and 6.1.1.4'
H H 0.0000 0.0000 'International Tables Vol C Tables 4.2.6.8 and 6.1.1.4'
O O 0.0106 0.0060 'International Tables Vol C Tables 4.2.6.8 and 6.1.1.4'
Cl Cl 0.1484 0.1585 'International Tables Vol C Tables 4.2.6.8 and 6.1.1.4'
Ru Ru -1.2594 0.8363 'International Tables Vol C Tables 4.2.6.8 and 6.1.1.4'
N N 0.0061 0.0033 'International Tables Vol C Tables 4.2.6.8 and 6.1.1.4'

loop_
_geom_angle_atom_site_label_1
_geom_angle_atom_site_label_2
_geom_angle_atom_site_label_3
_geom_angle
N2 Ru1 N4 98.02(19)
N2 Ru1 N1 79.6(2)
N4 Ru1 N1 93.86(17)
N2 Ru1 N3 79.5(2)
N4 Ru1 N3 93.33(18)
N1 Ru1 N3 158.6(2)
N2 Ru1 N5 173.43(19)
N4 Ru1 N5 75.85(18)
N1 Ru1 N5 98.29(18)
N3 Ru1 N5 103.0(2)
N2 Ru1 O1 80.77(17)
N4 Ru1 O1 177.21(17)
N1 Ru1 O1 88.40(16)
N3 Ru1 O1 83.98(17)
N5 Ru1 O1 105.45(16)
N10 Ru2 N8 98.2(2)
N10 Ru2 N9 79.46(19)
N8 Ru2 N9 94.62(18)
N10 Ru2 N11 79.8(2)
N8 Ru2 N11 93.85(19)
N9 Ru2 N11 158.5(2)
N10 Ru2 N7 173.82(19)
N8 Ru2 N7 75.8(2)
N9 Ru2 N7 102.04(19)
N11 Ru2 N7 99.2(2)
N10 Ru2 O1 81.25(18)
N8 Ru2 O1 178.17(17)
N9 Ru2 O1 83.58(16)
N11 Ru2 O1 87.76(17)
N7 Ru2 O1 104.84(16)
O5 Cl1 O4 118.4(7)
O5 Cl1 O2 109.4(5)
O4 Cl1 O2 114.5(6)
O5 Cl1 O3 108.1(6)
O4 Cl1 O3 100.1(6)
O2 Cl1 O3 104.9(5)
O5 Cl1 O25 81.6(12)
O4 Cl1 O25 65.5(10)
O2 Cl1 O25 81.2(9)
O3 Cl1 O25 165.4(10)
O7 Cl2 O9 105.6(10)
O7 Cl2 O8 106.3(8)
O9 Cl2 O8 107.2(11)
O7 Cl2 O6 107.3(8)
O9 Cl2 O6 110.6(11)
O8 Cl2 O6 119.0(9)
O23 Cl3 O12 111.4(10)
O23 Cl3 O11 93.4(13)
O12 Cl3 O11 111.8(14)
O23 Cl3 O24 117.6(8)
O12 Cl3 O24 114.6(9)
O11 Cl3 O24 105.9(10)
O15 Cl4 O16 99.4(15)
O15 Cl4 O14 108.3(18)
O16 Cl4 O14 104.2(12)
O15 Cl4 O17 112.0(11)
O16 Cl4 O17 129.2(8)
O14 Cl4 O17 102.5(13)
Ru2 O1 Ru1 156.5(2)
Cl1 O4 O25 64.7(11)
Cl1 O25 O4 49.9(9)
O29 O26 O28 98(2)
C1 N1 C5 117.4(5)
C1 N1 Ru1 128.4(4)
C5 N1 Ru1 114.1(4)
C10 N2 C6 122.1(6)
C10 N2 Ru1 119.6(5)
C6 N2 Ru1 117.8(4)
C15 N3 C11 119.6(6)
C15 N3 Ru1 127.1(5)
C11 N3 Ru1 112.9(5)
C16 N4 C20 117.4(5)
C16 N4 Ru1 124.1(4)
C20 N4 Ru1 118.5(3)
C21 N5 C31 118.1(5)
C21 N5 Ru1 118.9(4)
C31 N5 Ru1 122.7(4)
C31 N6 C30 117.2(5)
C29 N7 C30 116.6(5)
C29 N7 Ru2 119.7(4)
C30 N7 Ru2 123.6(4)
C42 N8 C38 117.5(5)
C42 N8 Ru2 124.2(5)
C38 N8 Ru2 118.2(4)
C43 N9 C47 117.7(5)
C43 N9 Ru2 127.9(4)
C47 N9 Ru2 113.8(4)
C48 N10 C52 122.1(6)
C48 N10 Ru2 119.3(4)
C52 N10 Ru2 118.4(5)
C57 N11 C53 118.9(6)
C57 N11 Ru2 127.5(5)
C53 N11 Ru2 113.3(4)
N1 C1 C2 122.5(7)
C3 C2 C1 120.2(7)
C2 C3 C4 119.2(7)
C3 C4 C5 119.3(7)
N1 C5 C4 121.4(6)
N1 C5 C6 114.8(5)
C4 C5 C6 123.8(6)
N2 C6 C7 120.2(7)
N2 C6 C5 113.6(5)
C7 C6 C5 126.2(7)
C8 C7 C6 119.0(9)
C7 C8 C9 121.1(8)
C8 C9 C10 118.5(8)
N2 C10 C9 119.0(8)
N2 C10 C11 112.6(6)
C9 C10 C11 128.3(7)
C12 C11 N3 121.4(9)
C12 C11 C10 123.2(8)
N3 C11 C10 115.3(6)
C13 C12 C11 119.7(10)
C12 C13 C14 119.5(8)
C13 C14 C15 118.9(9)
N3 C15 C14 120.9(9)
N4 C16 C17 122.6(6)
C16 C17 C18 120.7(5)
C17 C18 C19 117.8(5)
C20 C19 C18 119.2(6)
N4 C20 C19 122.3(5)
N4 C20 C21 113.5(5)
C19 C20 C21 124.2(5)
N5 C21 C22 121.8(5)
N5 C21 C20 113.2(5)
C22 C21 C20 125.0(5)
C23 C22 C21 120.6(6)
C22 C23 C24 119.9(6)
C23 C24 C25 127.1(6)
C23 C24 C31 116.8(5)
C25 C24 C31 116.0(6)
C26 C25 C24 118.6(6)
C26 C25 C32 122.2(6)
C24 C25 C32 119.1(6)
C25 C26 C30 117.8(5)
C25 C26 C27 125.9(6)
C30 C26 C27 116.2(6)
C28 C27 C26 119.8(7)
C27 C28 C29 120.0(6)
N7 C29 C28 123.4(6)
N7 C29 C38 112.1(6)
C28 C29 C38 124.4(6)
N6 C30 N7 111.4(5)
N6 C30 C26 124.6(5)
N7 C30 C26 123.9(5)
N6 C31 N5 111.7(5)
N6 C31 C24 125.6(5)
N5 C31 C24 122.6(5)
C37 C32 C33 119.8(7)
C37 C32 C25 120.7(8)
C33 C32 C25 119.5(7)
C32 C33 C34 119.3(8)
C35 C34 C33 120.2(9)
C34 C35 C36 120.6(8)
C35 C36 C37 120.3(9)
C32 C37 C36 119.8(9)
N8 C38 C39 121.2(7)
N8 C38 C29 114.1(5)
C39 C38 C29 124.7(7)
C40 C39 C38 120.0(8)
C41 C40 C39 118.7(6)
C40 C41 C42 120.7(7)
N8 C42 C41 121.9(7)
N9 C43 C44 122.1(6)
C45 C44 C43 119.3(6)
C44 C45 C46 118.8(6)
C47 C46 C45 120.0(6)
N9 C47 C46 122.0(6)
N9 C47 C48 114.6(5)
C46 C47 C48 123.2(6)
N10 C48 C49 120.3(6)
N10 C48 C47 112.5(5)
C49 C48 C47 127.1(6)
C48 C49 C50 118.4(8)
C51 C50 C49 120.7(8)
C50 C51 C52 118.8(8)
N10 C52 C51 119.6(7)
N10 C52 C53 113.3(6)
C51 C52 C53 127.0(7)
N11 C53 C54 120.7(7)
N11 C53 C52 115.1(6)
C54 C53 C52 124.2(8)
C55 C54 C53 119.4(9)
C54 C55 C56 120.5(8)
C55 C56 C57 118.3(8)
N11 C57 C56 122.3(8)

loop_
_geom_bond_atom_site_label_1
_geom_bond_atom_site_label_2
_geom_bond_distance
Ru1 N2 1.965(5)
Ru1 N4 2.035(4)
Ru1 N1 2.060(5)
Ru1 N3 2.061(5)
Ru1 N5 2.071(5)
Ru1 O1 2.145(4)
Ru2 N10 1.970(5)
Ru2 N8 2.037(5)
Ru2 N9 2.056(5)
Ru2 N11 2.059(5)
Ru2 N7 2.080(5)
Ru2 O1 2.137(4)
Cl1 O5 1.402(7)
Cl1 O4 1.405(9)
Cl1 O2 1.409(7)
Cl1 O3 1.490(9)
Cl1 O25 1.66(3)
Cl2 O7 1.379(12)
Cl2 O9 1.422(16)
Cl2 O8 1.422(13)
Cl2 O6 1.453(12)
Cl3 O23 1.348(11)
Cl3 O12 1.354(13)
Cl3 O11 1.403(18)
Cl3 O24 1.451(10)
Cl4 O15 1.226(19)
Cl4 O16 1.327(13)
Cl4 O14 1.41(3)
Cl4 O17 1.454(13)
O4 O25 1.67(3)
O26 O29 1.56(3)
O26 O28 1.70(5)
N1 C1 1.356(7)
N1 C5 1.361(7)
N2 C10 1.343(8)
N2 C6 1.365(8)
N3 C15 1.332(9)
N3 C11 1.388(9)
N4 C16 1.351(7)
N4 C20 1.374(7)
N5 C21 1.339(7)
N5 C31 1.392(7)
N6 C31 1.313(7)
N6 C30 1.317(7)
N7 C29 1.336(7)
N7 C30 1.377(8)
N8 C42 1.356(8)
N8 C38 1.380(9)
N9 C43 1.346(7)
N9 C47 1.370(7)
N10 C48 1.339(8)
N10 C52 1.361(8)
N11 C57 1.349(8)
N11 C53 1.390(9)
C1 C2 1.374(9)
C2 C3 1.350(11)
C3 C4 1.380(11)
C4 C5 1.398(9)
C5 C6 1.458(9)
C6 C7 1.377(9)
C7 C8 1.373(13)
C8 C9 1.390(14)
C9 C10 1.414(11)
C10 C11 1.465(11)
C11 C12 1.380(10)
C12 C13 1.363(15)
C13 C14 1.410(15)
C14 C15 1.412(11)
C16 C17 1.374(8)
C17 C18 1.383(9)
C18 C19 1.402(9)
C19 C20 1.388(8)
C20 C21 1.447(8)
C21 C22 1.416(8)
C22 C23 1.364(9)
C23 C24 1.416(9)
C24 C25 1.418(8)
C24 C31 1.426(8)
C25 C26 1.408(9)
C25 C32 1.500(9)
C26 C30 1.412(9)
C26 C27 1.421(9)
C27 C28 1.359(10)
C28 C29 1.396(10)
C29 C38 1.462(9)
C32 C37 1.390(11)
C32 C33 1.402(11)
C33 C34 1.409(11)
C34 C35 1.366(13)
C35 C36 1.385(15)
C36 C37 1.395(11)
C38 C39 1.392(8)
C39 C40 1.371(11)
C40 C41 1.365(11)
C41 C42 1.381(9)
C43 C44 1.395(8)
C44 C45 1.374(9)
C45 C46 1.376(9)
C46 C47 1.370(8)
C47 C48 1.488(8)
C48 C49 1.384(10)
C49 C50 1.397(11)
C50 C51 1.379(13)
C51 C52 1.390(11)
C52 C53 1.456(11)
C53 C54 1.394(9)
C54 C55 1.380(13)
C55 C56 1.389(14)
C56 C57 1.399(10)
